data_7213472
loop_
_publ_author_name
'Alexander (n\'ee Gillon), Karen'
'Cook, Stuart'
'Gibson, Colin L.'
'Kennedy&#x2020;, Alan R.'

_publ_section_title
;
 Highly effective and recyclable chiral auxiliaries: a study of the
 synthesis and use of three 4-isopropyl-5,5-diaryloxazolidin-2-ones
;
_journal_issue 13
_journal_name_full 'Journal of the Chemical Society, Perkin Transactions 1'
_journal_page_first 1538
_journal_paper_doi 10.1039/b102020j
_journal_year 2001
_chemical_formula_sum 'C28 H29 N O3'
_chemical_formula_weight 427.52
_chemical_name_systematic
; 
? 
;
_space_group_IT_number 4
_symmetry_cell_setting monoclinic
_symmetry_space_group_name_Hall 'P 2yb'
_symmetry_space_group_name_H-M 'P 1 21 1'
_atom_sites_solution_hydrogens geom
_atom_sites_solution_primary direct
_atom_sites_solution_secondary difmap
_audit_creation_method SHELXL-97
_cell_angle_alpha 90.00
_cell_angle_beta 111.43(3)
_cell_angle_gamma 90.00
_cell_formula_units_Z 2
_cell_length_a 10.765(4)
_cell_length_b 9.013(4)
_cell_length_c 12.835(5)
_cell_measurement_reflns_used 19
_cell_measurement_temperature 123(2)
_cell_measurement_theta_max 10.74
_cell_measurement_theta_min 9.31
_cell_volume 1159.2(8)
_computing_cell_refinement 'MSC/Rigaku Diff. control'
_computing_data_collection 'MSC/Rigaku Diff. control'
_computing_data_reduction texsan
_computing_structure_refinement 'SHELXL-97 (Sheldrick, 1997)'
_computing_structure_solution SIR
_diffrn_ambient_temperature 123(2)
_diffrn_measured_fraction_theta_full 0.999
_diffrn_measured_fraction_theta_max 0.999
_diffrn_measurement_device_type 'Rigaku AFC7S'
_diffrn_measurement_method \w/2\q
_diffrn_radiation_monochromator graphite
_diffrn_radiation_source 'fine-focus sealed tube'
_diffrn_radiation_type MoK\a
_diffrn_radiation_wavelength 0.71069
_diffrn_reflns_av_R_equivalents 0.0406
_diffrn_reflns_av_sigmaI/netI 0.1014
_diffrn_reflns_limit_h_max 13
_diffrn_reflns_limit_h_min 0
_diffrn_reflns_limit_k_max 11
_diffrn_reflns_limit_k_min -11
_diffrn_reflns_limit_l_max 14
_diffrn_reflns_limit_l_min -15
_diffrn_reflns_number 4803
_diffrn_reflns_theta_full 26.00
_diffrn_reflns_theta_max 26.00
_diffrn_reflns_theta_min 2.83
_diffrn_standards_decay_% 2.72
_diffrn_standards_interval_count 150
_diffrn_standards_number 3
_exptl_absorpt_coefficient_mu 0.079
_exptl_absorpt_correction_type none
_exptl_crystal_colour colourless
_exptl_crystal_density_diffrn 1.225
_exptl_crystal_density_method 'not measured'
_exptl_crystal_description plate
_exptl_crystal_F_000 456
_exptl_crystal_size_max 0.45
_exptl_crystal_size_mid 0.25
_exptl_crystal_size_min 0.15
_refine_diff_density_max 0.277
_refine_diff_density_min -0.350
_refine_diff_density_rms 0.066
_refine_ls_abs_structure_details 'Flack H D (1983), Acta Cryst. A39, 876-881'
_refine_ls_abs_structure_Flack 3(2)
_refine_ls_extinction_method none
_refine_ls_goodness_of_fit_ref 1.018
_refine_ls_hydrogen_treatment calc
_refine_ls_matrix_type full
_refine_ls_number_parameters 291
_refine_ls_number_reflns 4556
_refine_ls_number_restraints 0
_refine_ls_restrained_S_all 1.018
_refine_ls_R_factor_all 0.1243
_refine_ls_R_factor_gt 0.0635
_refine_ls_shift/su_max 0.001
_refine_ls_shift/su_mean 0.000
_refine_ls_structure_factor_coef Fsqd
_refine_ls_weighting_details 'w=1/[\s^2^(Fo^2^)+(0.1197P)^2^+0.0000P] where P=(Fo^2^+2Fc^2^)/3'
_refine_ls_weighting_scheme calc
_refine_ls_wR_factor_gt 0.1583
_refine_ls_wR_factor_ref 0.1890
_reflns_number_gt 2954
_reflns_number_total 4556
_reflns_threshold_expression >2sigma(I)
_cod_data_source_file b102020jsup1.cif
_cod_data_source_block kg
_cod_depositor_comments
;
The following automatic conversions were performed:

'_refine_ls_weighting_scheme' value 'calc
w=1/[\s^2^(Fo^2^)+(0.1197P)^2^+0.0000P] where P=(Fo^2^+2Fc^2^)/3' was
changed to 'calc'. New tag '_refine_ls_weighting_details' was
created. The value of the new tag was set to
'w=1/[\s^2^(Fo^2^)+(0.1197P)^2^+0.0000P] where P=(Fo^2^+2Fc^2^)/3'.

Automatic conversion script
Id: cif_fix_values 3143 2015-03-26 13:38:13Z robertas 
;
_cod_original_cell_volume 1159.3(8)
_cod_original_sg_symbol_H-M P21
_cod_database_code 7213472

loop_
_symmetry_equiv_pos_as_xyz
'x, y, z'
'-x, y+1/2, -z'

loop_
_atom_site_label
_atom_site_type_symbol
_atom_site_fract_x
_atom_site_fract_y
_atom_site_fract_z
_atom_site_U_iso_or_equiv
_atom_site_adp_type
_atom_site_occupancy
_atom_site_calc_flag
_atom_site_refinement_flags
O1 O -0.0783(3) -0.4772 -0.3730(2) 0.0252(6) Uani 1 d .
O2 O 0.0348(3) -0.6856(5) -0.3735(2) 0.0311(7) Uani 1 d .
O3 O 0.0726(3) -0.6752(5) -0.0352(2) 0.0293(7) Uani 1 d .
N1 N 0.0276(3) -0.5835(5) -0.2081(3) 0.0228(7) Uani 1 d .
C1 C -0.0015(4) -0.5928(6) -0.3232(3) 0.0244(8) Uani 1 d .
C2 C -0.1292(4) -0.4030(6) -0.2940(3) 0.0227(9) Uani 1 d .
C3 C -0.0150(4) -0.4388(5) -0.1806(3) 0.0215(8) Uani 1 d .
H3 H -0.0536 -0.4520 -0.1212 0.026 Uiso 1 calc R
C4 C -0.1482(4) -0.2394(6) -0.3206(3) 0.0247(9) Uani 1 d .
C5 C -0.1981(4) -0.1518(6) -0.2556(3) 0.0281(9) Uani 1 d .
H5 H -0.2188 -0.1958 -0.1966 0.034 Uiso 1 calc R
C6 C -0.2180(4) -0.0014(6) -0.2761(3) 0.0294(10) Uani 1 d .
H6 H -0.2528 0.0572 -0.2316 0.035 Uiso 1 calc R
C7 C -0.1872(4) 0.0638(6) -0.3611(4) 0.0321(10) Uani 1 d .
H7 H -0.2000 0.1673 -0.3748 0.039 Uiso 1 calc R
C8 C -0.1375(4) -0.0233(6) -0.4262(4) 0.0315(10) Uani 1 d .
H8 H -0.1164 0.0210 -0.4848 0.038 Uiso 1 calc R
C9 C -0.1184(4) -0.1732(6) -0.4065(3) 0.0280(9) Uani 1 d .
H9 H -0.0848 -0.2317 -0.4519 0.034 Uiso 1 calc R
C10 C -0.2617(4) -0.4791(5) -0.3082(3) 0.0221(8) Uani 1 d .
C11 C -0.3686(4) -0.4528(6) -0.4084(3) 0.0311(10) Uani 1 d .
H11 H -0.3584 -0.3850 -0.4615 0.037 Uiso 1 calc R
C12 C -0.4897(4) -0.5252(7) -0.4309(4) 0.0385(11) Uani 1 d .
H12 H -0.5609 -0.5085 -0.5002 0.046 Uiso 1 calc R
C13 C -0.5075(4) -0.6206(6) -0.3540(4) 0.0367(11) Uani 1 d .
H13 H -0.5912 -0.6679 -0.3692 0.044 Uiso 1 calc R
C14 C -0.4023(4) -0.6475(6) -0.2538(4) 0.0362(10) Uani 1 d .
H14 H -0.4135 -0.7137 -0.2004 0.043 Uiso 1 calc R
C15 C -0.2797(4) -0.5767(6) -0.2319(3) 0.0287(9) Uani 1 d .
H15 H -0.2077 -0.5961 -0.1636 0.034 Uiso 1 calc R
C16 C 0.0796(4) -0.6946(6) -0.1267(3) 0.0249(8) Uani 1 d .
C17 C 0.1454(4) -0.8288(6) -0.1542(3) 0.0241(8) Uani 1 d .
H17 H 0.0846 -0.8708 -0.2272 0.029 Uiso 1 calc R
C18 C 0.2794(4) -0.7827(6) -0.1664(4) 0.0285(9) Uani 1 d .
H18A H 0.2624 -0.7006 -0.2211 0.034 Uiso 1 calc R
H18B H 0.3424 -0.7465 -0.0934 0.034 Uiso 1 calc R
C20 C 0.3414(4) -0.9118(6) -0.2050(4) 0.0298(9) Uani 1 d .
C21 C 0.2836(4) -0.9638(6) -0.3140(4) 0.0334(10) Uani 1 d .
H21 H 0.2058 -0.9169 -0.3643 0.040 Uiso 1 calc R
C22 C 0.3384(5) -1.0844(7) -0.3506(4) 0.0376(10) Uani 1 d .
H22 H 0.2971 -1.1199 -0.4251 0.045 Uiso 1 calc R
C23 C 0.4535(4) -1.1523(6) -0.2779(4) 0.0387(11) Uani 1 d .
H23 H 0.4916 -1.2337 -0.3027 0.046 Uiso 1 calc R
C24 C 0.5121(4) -1.1010(6) -0.1696(4) 0.0388(11) Uani 1 d .
H24 H 0.5904 -1.1471 -0.1193 0.047 Uiso 1 calc R
C25 C 0.4559(4) -0.9814(6) -0.1343(4) 0.0327(10) Uani 1 d .
H25 H 0.4971 -0.9465 -0.0597 0.039 Uiso 1 calc R
C26 C 0.1004(4) -0.3271(6) -0.1403(3) 0.0250(8) Uani 1 d .
H26 H 0.0601 -0.2268 -0.1417 0.030 Uiso 1 calc R
C27 C 0.1835(4) -0.3191(7) -0.2152(4) 0.0344(10) Uani 1 d .
H27A H 0.2506 -0.2406 -0.1881 0.052 Uiso 1 calc R
H27B H 0.1248 -0.2972 -0.2923 0.052 Uiso 1 calc R
H27C H 0.2281 -0.4145 -0.2131 0.052 Uiso 1 calc R
C28 C 0.1904(4) -0.3583(6) -0.0196(3) 0.0345(10) Uani 1 d .
H28A H 0.1365 -0.3614 0.0275 0.052 Uiso 1 calc R
H28B H 0.2574 -0.2796 0.0069 0.052 Uiso 1 calc R
H28C H 0.2351 -0.4540 -0.0157 0.052 Uiso 1 calc R
C29 C 0.1681(4) -0.9452(6) -0.0642(3) 0.0303(9) Uani 1 d .
H29A H 0.2233 -0.9034 0.0084 0.045 Uiso 1 calc R
H29B H 0.2136 -1.0309 -0.0810 0.045 Uiso 1 calc R
H29C H 0.0820 -0.9766 -0.0619 0.045 Uiso 1 calc R

loop_
_atom_site_aniso_label
_atom_site_aniso_U_11
_atom_site_aniso_U_22
_atom_site_aniso_U_33
_atom_site_aniso_U_23
_atom_site_aniso_U_13
_atom_site_aniso_U_12
O1 0.0218(13) 0.0381(16) 0.0192(12) -0.0008(12) 0.0115(11) 0.0027(12)
O2 0.0330(15) 0.0377(17) 0.0265(14) -0.0030(13) 0.0156(12) 0.0006(14)
O3 0.0359(16) 0.0363(17) 0.0171(13) 0.0019(12) 0.0112(12) 0.0032(14)
N1 0.0194(16) 0.0284(17) 0.0223(16) -0.0004(14) 0.0096(13) 0.0002(14)
C1 0.0184(18) 0.030(2) 0.026(2) 0.0018(18) 0.0104(16) -0.0037(18)
C2 0.0195(19) 0.036(2) 0.0149(17) -0.0037(16) 0.0086(15) -0.0017(17)
C3 0.0184(18) 0.028(2) 0.0176(17) 0.0009(15) 0.0062(14) 0.0032(16)
C4 0.0188(19) 0.039(2) 0.0149(18) -0.0019(16) 0.0046(15) -0.0011(16)
C5 0.024(2) 0.039(3) 0.0191(18) -0.0002(17) 0.0061(15) 0.0030(18)
C6 0.024(2) 0.043(3) 0.0178(18) -0.0048(17) 0.0023(16) 0.0046(19)
C7 0.026(2) 0.032(2) 0.031(2) 0.0018(18) 0.0020(17) 0.0011(19)
C8 0.026(2) 0.042(3) 0.025(2) 0.0042(18) 0.0084(17) -0.0024(19)
C9 0.027(2) 0.038(3) 0.0193(18) -0.0001(18) 0.0078(16) -0.0012(19)
C10 0.0232(19) 0.027(2) 0.0161(17) 0.0005(15) 0.0070(15) 0.0011(16)
C11 0.026(2) 0.042(3) 0.0221(19) 0.0024(18) 0.0052(16) -0.0044(19)
C12 0.022(2) 0.058(3) 0.027(2) -0.001(2) -0.0010(18) -0.004(2)
C13 0.023(2) 0.054(3) 0.031(2) -0.003(2) 0.0083(18) -0.009(2)
C14 0.031(2) 0.046(3) 0.032(2) 0.001(2) 0.0125(18) -0.008(2)
C15 0.024(2) 0.039(2) 0.0229(19) -0.0016(18) 0.0080(16) -0.0034(19)
C16 0.0158(18) 0.032(2) 0.0247(19) 0.0006(17) 0.0043(15) -0.0032(17)
C17 0.0199(18) 0.030(2) 0.0231(19) -0.0012(17) 0.0082(15) -0.0021(17)
C18 0.022(2) 0.030(2) 0.035(2) -0.0013(18) 0.0119(17) -0.0017(18)
C20 0.027(2) 0.032(2) 0.033(2) -0.0001(18) 0.0150(18) -0.0029(18)
C21 0.031(2) 0.039(3) 0.033(2) 0.0063(19) 0.0145(18) 0.006(2)
C22 0.041(3) 0.048(3) 0.031(2) -0.002(2) 0.021(2) -0.002(2)
C23 0.038(2) 0.039(3) 0.050(3) 0.002(2) 0.029(2) 0.006(2)
C24 0.025(2) 0.049(3) 0.045(3) 0.004(2) 0.016(2) 0.005(2)
C25 0.022(2) 0.041(3) 0.035(2) 0.001(2) 0.0094(18) 0.0001(19)
C26 0.0207(19) 0.033(2) 0.0207(18) 0.0000(17) 0.0065(16) 0.0009(17)
C27 0.029(2) 0.040(2) 0.037(2) -0.001(2) 0.0160(19) -0.005(2)
C28 0.025(2) 0.045(3) 0.027(2) -0.0020(19) 0.0016(18) -0.003(2)
C29 0.029(2) 0.030(2) 0.032(2) 0.0043(18) 0.0124(18) 0.0009(19)

loop_
_atom_type_symbol
_atom_type_description
_atom_type_scat_dispersion_real
_atom_type_scat_dispersion_imag
_atom_type_scat_source
O O 0.0106 0.0060 'International Tables Vol C Tables 4.2.6.8 and 6.1.1.4'
N N 0.0061 0.0033 'International Tables Vol C Tables 4.2.6.8 and 6.1.1.4'
C C 0.0033 0.0016 'International Tables Vol C Tables 4.2.6.8 and 6.1.1.4'
H H 0.0000 0.0000 'International Tables Vol C Tables 4.2.6.8 and 6.1.1.4'

loop_
_geom_angle_atom_site_label_1
_geom_angle_atom_site_label_2
_geom_angle_atom_site_label_3
_geom_angle
C1 O1 C2 110.1(3)
C1 N1 C16 128.2(3)
C1 N1 C3 109.8(3)
C16 N1 C3 121.8(3)
O2 C1 O1 123.3(3)
O2 C1 N1 128.1(4)
O1 C1 N1 108.6(3)
O1 C2 C4 109.9(3)
O1 C2 C10 106.1(3)
C4 C2 C10 111.5(3)
O1 C2 C3 100.6(3)
C4 C2 C3 114.2(3)
C10 C2 C3 113.6(3)
N1 C3 C26 112.2(3)
N1 C3 C2 99.7(3)
C26 C3 C2 116.3(3)
C9 C4 C5 118.9(4)
C9 C4 C2 123.2(4)
C5 C4 C2 117.9(4)
C6 C5 C4 120.6(4)
C7 C6 C5 120.2(4)
C6 C7 C8 119.4(4)
C9 C8 C7 120.6(4)
C8 C9 C4 120.3(4)
C15 C10 C11 118.6(4)
C15 C10 C2 124.5(3)
C11 C10 C2 116.8(3)
C12 C11 C10 120.4(4)
C13 C12 C11 120.7(4)
C12 C13 C14 119.5(4)
C13 C14 C15 119.8(4)
C10 C15 C14 120.9(4)
O3 C16 N1 117.9(4)
O3 C16 C17 122.8(4)
N1 C16 C17 119.3(3)
C16 C17 C29 109.6(3)
C16 C17 C18 109.9(3)
C29 C17 C18 111.3(3)
C20 C18 C17 111.2(3)
C25 C20 C21 118.1(4)
C25 C20 C18 121.8(4)
C21 C20 C18 120.1(4)
C20 C21 C22 120.9(4)
C23 C22 C21 119.9(4)
C24 C23 C22 119.7(4)
C23 C24 C25 119.7(4)
C20 C25 C24 121.8(4)
C28 C26 C3 110.9(3)
C28 C26 C27 110.2(3)
C3 C26 C27 113.9(3)

loop_
_geom_bond_atom_site_label_1
_geom_bond_atom_site_label_2
_geom_bond_distance
O1 C1 1.339(5)
O1 C2 1.477(4)
O2 C1 1.205(5)
O3 C16 1.216(5)
N1 C1 1.395(5)
N1 C16 1.408(5)
N1 C3 1.468(5)
C2 C4 1.510(6)
C2 C10 1.532(5)
C2 C3 1.557(5)
C3 C26 1.535(6)
C4 C9 1.390(6)
C4 C5 1.392(6)
C5 C6 1.383(6)
C6 C7 1.382(6)
C7 C8 1.388(6)
C8 C9 1.376(7)
C10 C15 1.382(6)
C10 C11 1.398(5)
C11 C12 1.391(6)
C12 C13 1.375(7)
C13 C14 1.389(6)
C14 C15 1.399(6)
C16 C17 1.508(6)
C17 C29 1.512(6)
C17 C18 1.562(5)
C18 C20 1.512(6)
C20 C25 1.385(6)
C20 C21 1.389(6)
C21 C22 1.397(7)
C22 C23 1.392(7)
C23 C24 1.380(7)
C24 C25 1.390(6)
C26 C28 1.524(6)
C26 C27 1.536(6)

loop_
_geom_torsion_atom_site_label_1
_geom_torsion_atom_site_label_2
_geom_torsion_atom_site_label_3
_geom_torsion_atom_site_label_4
_geom_torsion
C2 O1 C1 O2 167.8(4)
C2 O1 C1 N1 -13.0(4)
C16 N1 C1 O2 -15.7(7)
C3 N1 C1 O2 169.1(4)
C16 N1 C1 O1 165.1(3)
C3 N1 C1 O1 -10.1(4)
C1 O1 C2 C4 149.4(3)
C1 O1 C2 C10 -89.9(4)
C1 O1 C2 C3 28.7(4)
C1 N1 C3 C26 -97.1(4)
C16 N1 C3 C26 87.3(4)
C1 N1 C3 C2 26.6(4)
C16 N1 C3 C2 -148.9(3)
O1 C2 C3 N1 -31.6(3)
C4 C2 C3 N1 -149.2(3)
C10 C2 C3 N1 81.4(4)
O1 C2 C3 C26 89.3(4)
C4 C2 C3 C26 -28.3(5)
C10 C2 C3 C26 -157.7(3)
O1 C2 C4 C9 -1.1(5)
C10 C2 C4 C9 -118.5(4)
C3 C2 C4 C9 111.0(4)
O1 C2 C4 C5 178.9(3)
C10 C2 C4 C5 61.4(4)
C3 C2 C4 C5 -69.0(4)
C9 C4 C5 C6 0.1(6)
C2 C4 C5 C6 -179.9(4)
C4 C5 C6 C7 -0.5(6)
C5 C6 C7 C8 0.6(6)
C6 C7 C8 C9 -0.2(6)
C7 C8 C9 C4 -0.3(6)
C5 C4 C9 C8 0.4(6)
C2 C4 C9 C8 -179.7(4)
O1 C2 C10 C15 106.4(4)
C4 C2 C10 C15 -134.0(4)
C3 C2 C10 C15 -3.2(6)
O1 C2 C10 C11 -70.0(4)
C4 C2 C10 C11 49.7(5)
C3 C2 C10 C11 -179.6(3)
C15 C10 C11 C12 -0.8(6)
C2 C10 C11 C12 175.8(4)
C10 C11 C12 C13 1.7(7)
C11 C12 C13 C14 -1.5(7)
C12 C13 C14 C15 0.4(7)
C11 C10 C15 C14 -0.4(6)
C2 C10 C15 C14 -176.7(4)
C13 C14 C15 C10 0.6(7)
C1 N1 C16 O3 -165.3(4)
C3 N1 C16 O3 9.4(5)
C1 N1 C16 C17 16.8(6)
C3 N1 C16 C17 -168.5(3)
O3 C16 C17 C29 13.5(5)
N1 C16 C17 C29 -168.7(3)
O3 C16 C17 C18 -109.1(4)
N1 C16 C17 C18 68.7(4)
C16 C17 C18 C20 -174.5(3)
C29 C17 C18 C20 63.9(5)
C17 C18 C20 C25 -108.8(4)
C17 C18 C20 C21 71.1(5)
C25 C20 C21 C22 0.9(6)
C18 C20 C21 C22 -179.0(4)
C20 C21 C22 C23 -1.0(7)
C21 C22 C23 C24 0.6(7)
C22 C23 C24 C25 -0.3(7)
C21 C20 C25 C24 -0.6(6)
C18 C20 C25 C24 179.4(4)
C23 C24 C25 C20 0.3(7)
N1 C3 C26 C28 -77.1(4)
C2 C3 C26 C28 169.0(3)
N1 C3 C26 C27 47.9(5)
C2 C3 C26 C27 -66.0(5)
